data_2225058
loop_
_publ_author_name
'Xu, Feng'
'Hu, Weixiao'

_publ_section_title
;6-Methyl-<i>N</i>-(2-methylphenyl)-3-phenyl-1,6-dihydro-1,2,4,5-tetrazine-1-carboxamide.
 Corrigendum
;
_journal_coeditor_code LX9060
_journal_issue 2
_journal_name_full 'Acta Crystallographica Section E'
_journal_page_first e15
_journal_paper_doi 10.1107/S160053680903013X
_journal_volume 66
_journal_year 2010
_chemical_formula_iupac 'C17 H17 N5 O'
_chemical_formula_moiety 'C17 H17 N5 O'
_chemical_formula_sum 'C17 H17 N5 O'
_chemical_formula_weight 307.36
_chemical_melting_point_gt 378
_chemical_melting_point_lt 380
_chemical_name_systematic 6-Methyl-N-(2-methylphenyl)-3-phenyl-1,6-dihydro-1,2,4,5-tetrazine-1-carboxamide
_space_group_IT_number 14
_symmetry_cell_setting monoclinic
_symmetry_space_group_name_Hall '-P 2ybc'
_symmetry_space_group_name_H-M 'P 1 21/c 1'
_atom_sites_solution_hydrogens geom
_atom_sites_solution_primary direct
_atom_sites_solution_secondary difmap
_audit_creation_method SHELXL97
_cell_angle_alpha 90.00
_cell_angle_beta 102.055(6)
_cell_angle_gamma 90.00
_cell_formula_units_Z 4
_cell_length_a 13.941(6)
_cell_length_b 5.675(2)
_cell_length_c 20.614(8)
_cell_measurement_reflns_used 742
_cell_measurement_temperature 293(2)
_cell_measurement_theta_max 24.813
_cell_measurement_theta_min 3.239
_cell_volume 1594.9(11)
_computing_cell_refinement 'SAINT (Bruker, 2005)'
_computing_data_collection 'SMART (Bruker, 2005)'
_computing_data_reduction 'SAINT (Bruker, 2005)'
_computing_molecular_graphics 'SHELXTL (Sheldrick, 2008)'
_computing_publication_material 'SHELXTL (Sheldrick, 2008)'
_computing_structure_refinement 'SHELXL97 (Sheldrick, 2008)'
_computing_structure_solution 'SHELXS97 (Sheldrick, 2008)'
_diffrn_ambient_temperature 293(2)
_diffrn_detector_area_resol_mean 10.0
_diffrn_measured_fraction_theta_full 0.997
_diffrn_measured_fraction_theta_max 0.997
_diffrn_measurement_device_type 'Bruker SMART APEX CCD area-detector'
_diffrn_measurement_method '\f and \w'
_diffrn_radiation_monochromator graphite
_diffrn_radiation_source 'fine-focus sealed tube'
_diffrn_radiation_type MoK\a
_diffrn_radiation_wavelength 0.71073
_diffrn_reflns_av_R_equivalents 0.0870
_diffrn_reflns_av_sigmaI/netI 0.0779
_diffrn_reflns_limit_h_max 8
_diffrn_reflns_limit_h_min -17
_diffrn_reflns_limit_k_max 7
_diffrn_reflns_limit_k_min -6
_diffrn_reflns_limit_l_max 25
_diffrn_reflns_limit_l_min -25
_diffrn_reflns_number 7095
_diffrn_reflns_theta_full 26.00
_diffrn_reflns_theta_max 26.49
_diffrn_reflns_theta_min 1.49
_diffrn_standards_number 0
_exptl_absorpt_coefficient_mu 0.084
_exptl_absorpt_correction_T_max 0.9950
_exptl_absorpt_correction_T_min 0.9899
_exptl_absorpt_correction_type multi-scan
_exptl_absorpt_process_details '(SADABS; Sheldrick, 1996)'
_exptl_crystal_colour red
_exptl_crystal_density_diffrn 1.276
_exptl_crystal_density_method 'not measured'
_exptl_crystal_description prism
_exptl_crystal_F_000 644
_exptl_crystal_size_max 0.12
_exptl_crystal_size_mid 0.10
_exptl_crystal_size_min 0.06
_refine_diff_density_max 0.536
_refine_diff_density_min -0.310
_refine_ls_extinction_coef 0.021(4)
_refine_ls_extinction_expression Fc^*^=kFc[1+0.001xFc^2^\l^3^/sin(2\q)]^-1/4^
_refine_ls_extinction_method 'SHELXL97 (Sheldrick, 2008)'
_refine_ls_goodness_of_fit_ref 0.906
_refine_ls_hydrogen_treatment mixed
_refine_ls_matrix_type full
_refine_ls_number_parameters 215
_refine_ls_number_reflns 3280
_refine_ls_number_restraints 1
_refine_ls_restrained_S_all 0.906
_refine_ls_R_factor_all 0.0969
_refine_ls_R_factor_gt 0.0640
_refine_ls_shift/su_max 0.000
_refine_ls_shift/su_mean 0.000
_refine_ls_structure_factor_coef Fsqd
_refine_ls_weighting_details 'calc w=1/[\s^2^(Fo^2^)+(0.0932P)^2^] where P=(Fo^2^+2Fc^2^)/3'
_refine_ls_weighting_scheme calc
_refine_ls_wR_factor_gt 0.1533
_refine_ls_wR_factor_ref 0.1700
_reflns_number_gt 1899
_reflns_number_total 3280
_reflns_threshold_expression I>2\s(I)
_cod_data_source_file lx9060.cif
_cod_data_source_block I
_cod_original_cell_volume 1594.8(11)
_cod_original_sg_symbol_H-M 'P 21/c'
_cod_database_code 2225058

loop_
_symmetry_equiv_pos_as_xyz
'x, y, z'
'-x, y+1/2, -z+1/2'
'-x, -y, -z'
'x, -y-1/2, z-1/2'

loop_
_atom_site_type_symbol
_atom_site_label
_atom_site_fract_x
_atom_site_fract_y
_atom_site_fract_z
_atom_site_U_iso_or_equiv
_atom_site_adp_type
_atom_site_calc_flag
_atom_site_refinement_flags
_atom_site_occupancy
_atom_site_disorder_assembly
_atom_site_disorder_group
O O 0.79549(13) 0.2358(3) 0.73526(8) 0.0685(5) Uani d . 1 . .
N N1 0.82379(14) 0.4541(3) 0.64939(9) 0.0552(5) Uani d . 1 . .
N N2 0.79315(13) 0.5181(3) 0.58485(9) 0.0522(5) Uani d . 1 . .
N N3 0.88534(17) 0.8632(4) 0.61618(12) 0.0685(6) Uani d . 1 . .
N N4 0.91853(17) 0.7948(4) 0.67409(12) 0.0724(6) Uani d . 1 . .
N N5 0.68918(15) 0.2115(4) 0.63448(10) 0.0598(6) Uani d . 1 . .
H H5N 0.6759(17) 0.282(4) 0.5967(12) 0.054(6) Uiso d . 1 . .
C C1 0.91906(18) 0.5354(4) 0.68427(11) 0.0587(6) Uani d . 1 . .
C C2 0.83633(17) 0.7032(4) 0.56768(11) 0.0526(6) Uani d . 1 . .
C C3 0.82173(17) 0.7755(4) 0.49788(12) 0.0542(6) Uani d . 1 . .
C C4 0.77371(19) 0.6256(5) 0.44798(12) 0.0644(7) Uani d . 1 . .
H H4 0.7490 0.4824 0.4592 0.077 Uiso calc R 1 . .
C C5 0.7624(2) 0.6873(6) 0.38197(14) 0.0813(9) Uani d . 1 . .
H H5 0.7307 0.5853 0.3491 0.098 Uiso calc R 1 . .
C C6 0.7975(2) 0.8971(6) 0.36496(16) 0.0825(9) Uani d . 1 . .
H H6 0.7889 0.9392 0.3205 0.099 Uiso calc R 1 . .
C C7 0.8452(3) 1.0452(6) 0.41287(18) 0.0876(10) Uani d . 1 . .
H H7 0.8701 1.1870 0.4009 0.105 Uiso calc R 1 . .
C C8 0.8571(2) 0.9862(5) 0.47985(15) 0.0788(8) Uani d . 1 . .
H H8 0.8889 1.0897 0.5123 0.095 Uiso calc R 1 . .
C C9 0.76906(18) 0.2904(4) 0.67787(11) 0.0535(6) Uani d . 1 . .
C C10 0.61865(18) 0.0506(4) 0.64801(11) 0.0559(6) Uani d . 1 . .
C C11 0.6437(2) -0.1223(5) 0.69669(13) 0.0724(8) Uani d . 1 . .
H H11 0.7077 -0.1329 0.7210 0.087 Uiso calc R 1 . .
C C12 0.5740(3) -0.2762(6) 0.70856(15) 0.0883(10) Uani d . 1 . .
H H12 0.5905 -0.3910 0.7412 0.106 Uiso calc R 1 . .
C C13 0.4807(3) -0.2619(6) 0.67292(18) 0.0928(11) Uani d . 1 . .
H H13 0.4330 -0.3646 0.6817 0.111 Uiso calc R 1 . .
C C14 0.4564(2) -0.0944(6) 0.62345(16) 0.0817(9) Uani d . 1 . .
H H14 0.3926 -0.0891 0.5987 0.098 Uiso calc R 1 . .
C C15 0.52429(19) 0.0652(4) 0.60974(12) 0.0601(7) Uani d . 1 . .
C C16 1.00241(18) 0.4238(5) 0.65920(13) 0.0658(7) Uani d . 1 . .
H H16A 1.0013 0.2564 0.6656 0.099 Uiso calc R 1 . .
H H16B 1.0636 0.4865 0.6832 0.099 Uiso calc R 1 . .
H H16C 0.9955 0.4575 0.6128 0.099 Uiso calc R 1 . .
C C17 0.4969(3) 0.2482(6) 0.55605(17) 0.0790(8) Uani d . 1 . .
H H17A 0.431(3) 0.232(5) 0.5290(16) 0.102(10) Uiso d . 1 . .
H H17B 0.543(2) 0.223(5) 0.5212(15) 0.092(9) Uiso d . 1 . .
H H17C 0.511(3) 0.408(7) 0.5726(16) 0.107(11) Uiso d . 1 . .

loop_
_atom_site_aniso_label
_atom_site_aniso_U_11
_atom_site_aniso_U_22
_atom_site_aniso_U_33
_atom_site_aniso_U_12
_atom_site_aniso_U_13
_atom_site_aniso_U_23
O 0.0755(12) 0.0808(13) 0.0475(10) -0.0050(9) 0.0090(8) 0.0014(7)
N1 0.0491(11) 0.0653(12) 0.0486(10) -0.0056(10) 0.0039(8) 0.0001(8)
N2 0.0469(11) 0.0556(11) 0.0529(11) -0.0018(9) 0.0077(8) 0.0026(8)
N3 0.0682(14) 0.0511(12) 0.0823(15) -0.0009(10) 0.0067(12) -0.0101(10)
N4 0.0740(15) 0.0636(14) 0.0742(15) -0.0012(11) 0.0030(12) -0.0181(11)
N5 0.0537(12) 0.0737(14) 0.0501(12) -0.0109(10) 0.0064(10) 0.0102(9)
C1 0.0521(15) 0.0578(14) 0.0616(14) -0.0068(12) 0.0015(11) -0.0095(10)
C2 0.0488(13) 0.0424(12) 0.0658(14) 0.0002(11) 0.0098(11) -0.0017(9)
C3 0.0427(13) 0.0485(13) 0.0722(15) 0.0022(10) 0.0137(11) 0.0085(10)
C4 0.0610(16) 0.0681(16) 0.0637(15) -0.0068(13) 0.0123(12) 0.0116(11)
C5 0.0763(19) 0.101(2) 0.0649(16) -0.0060(17) 0.0117(14) 0.0133(14)
C6 0.0736(19) 0.095(2) 0.0832(19) 0.0109(18) 0.0271(16) 0.0321(17)
C7 0.094(2) 0.0653(19) 0.115(3) -0.0012(17) 0.047(2) 0.0308(17)
C8 0.084(2) 0.0583(17) 0.098(2) -0.0070(15) 0.0271(16) 0.0097(14)
C9 0.0520(14) 0.0604(14) 0.0484(13) 0.0014(11) 0.0111(11) -0.0033(10)
C10 0.0597(15) 0.0570(14) 0.0548(13) -0.0092(12) 0.0210(11) -0.0027(10)
C11 0.0846(19) 0.0703(17) 0.0646(15) -0.0100(15) 0.0209(14) 0.0082(12)
C12 0.119(3) 0.080(2) 0.0732(18) -0.028(2) 0.035(2) 0.0027(14)
C13 0.106(3) 0.089(2) 0.097(2) -0.042(2) 0.053(2) -0.0174(18)
C14 0.0644(18) 0.090(2) 0.096(2) -0.0193(16) 0.0277(16) -0.0261(17)
C15 0.0571(16) 0.0621(15) 0.0645(14) -0.0049(12) 0.0205(12) -0.0115(11)
C16 0.0513(15) 0.0635(16) 0.0779(16) -0.0031(12) 0.0029(12) 0.0007(11)
C17 0.064(2) 0.078(2) 0.087(2) 0.0031(17) -0.0032(17) -0.0037(16)

loop_
_atom_type_symbol
_atom_type_description
_atom_type_scat_dispersion_real
_atom_type_scat_dispersion_imag
_atom_type_scat_source
C C 0.0033 0.0016 'International Tables Vol C Tables 4.2.6.8 and 6.1.1.4'
H H 0.0000 0.0000 'International Tables Vol C Tables 4.2.6.8 and 6.1.1.4'
N N 0.0061 0.0033 'International Tables Vol C Tables 4.2.6.8 and 6.1.1.4'
O O 0.0106 0.0060 'International Tables Vol C Tables 4.2.6.8 and 6.1.1.4'

loop_
_geom_angle_atom_site_label_1
_geom_angle_atom_site_label_2
_geom_angle_atom_site_label_3
_geom_angle_site_symmetry_1
_geom_angle_site_symmetry_3
_geom_angle
_geom_angle_publ_flag
N2 N1 C9 . . 119.9(2) ?
N2 N1 C1 . . 118.0(2) ?
C9 N1 C1 . . 121.7(2) ?
C2 N2 N1 . . 114.5(2) ?
N4 N3 C2 . . 120.2(2) ?
N3 N4 C1 . . 115.6(2) ?
C9 N5 C10 . . 126.5(2) ?
C9 N5 H5N . . 115.8(16) ?
C10 N5 H5N . . 117.0(16) ?
N1 C1 N4 . . 105.6(2) ?
N1 C1 C16 . . 112.9(2) ?
N4 C1 C16 . . 110.4(2) ?
N2 C2 N3 . . 120.7(2) ?
N2 C2 C3 . . 121.1(2) ?
N3 C2 C3 . . 117.4(2) ?
C8 C3 C4 . . 118.4(2) ?
C8 C3 C2 . . 121.6(2) ?
C4 C3 C2 . . 120.0(2) ?
C5 C4 C3 . . 120.7(2) ?
C5 C4 H4 . . 119.7 ?
C3 C4 H4 . . 119.7 ?
C6 C5 C4 . . 120.2(3) ?
C6 C5 H5 . . 119.9 ?
C4 C5 H5 . . 119.9 ?
C7 C6 C5 . . 120.1(3) ?
C7 C6 H6 . . 120.0 ?
C5 C6 H6 . . 120.0 ?
C6 C7 C8 . . 120.6(3) ?
C6 C7 H7 . . 119.7 ?
C8 C7 H7 . . 119.7 ?
C3 C8 C7 . . 120.1(3) ?
C3 C8 H8 . . 120.0 ?
C7 C8 H8 . . 120.0 ?
O C9 N5 . . 127.3(2) ?
O C9 N1 . . 119.9(2) ?
N5 C9 N1 . . 112.8(2) ?
C15 C10 C11 . . 121.1(2) ?
C15 C10 N5 . . 117.7(2) ?
C11 C10 N5 . . 121.1(2) ?
C12 C11 C10 . . 119.9(3) ?
C12 C11 H11 . . 120.1 ?
C10 C11 H11 . . 120.1 ?
C13 C12 C11 . . 120.2(3) ?
C13 C12 H12 . . 119.9 ?
C11 C12 H12 . . 119.9 ?
C12 C13 C14 . . 120.0(3) ?
C12 C13 H13 . . 120.0 ?
C14 C13 H13 . . 120.0 ?
C15 C14 C13 . . 122.0(3) ?
C15 C14 H14 . . 119.0 ?
C13 C14 H14 . . 119.0 ?
C14 C15 C10 . . 116.9(2) ?
C14 C15 C17 . . 121.5(3) ?
C10 C15 C17 . . 121.5(2) ?
C1 C16 H16A . . 109.5 ?
C1 C16 H16B . . 109.5 ?
H16A C16 H16B . . 109.5 ?
C1 C16 H16C . . 109.5 ?
H16A C16 H16C . . 109.5 ?
H16B C16 H16C . . 109.5 ?
C15 C17 H17A . . 114.5(19) ?
C15 C17 H17B . . 107.6(16) ?
H17A C17 H17B . . 104(2) ?
C15 C17 H17C . . 112.6(19) ?
H17A C17 H17C . . 113(3) ?
H17B C17 H17C . . 105(3) ?

loop_
_geom_bond_atom_site_label_1
_geom_bond_atom_site_label_2
_geom_bond_site_symmetry_2
_geom_bond_distance
_geom_bond_publ_flag
O C9 . 1.204(3) ?
N1 N2 . 1.359(3) ?
N1 C9 . 1.406(3) ?
N1 C1 . 1.447(3) ?
N2 C2 . 1.296(3) ?
N3 N4 . 1.249(3) ?
N3 C2 . 1.416(3) ?
N4 C1 . 1.487(3) ?
N5 C9 . 1.351(3) ?
N5 C10 . 1.412(3) ?
N5 H5N . 0.86(2) ?
C1 C16 . 1.506(3) ?
C2 C3 . 1.469(3) ?
C3 C8 . 1.374(4) ?
C3 C4 . 1.394(4) ?
C4 C5 . 1.382(4) ?
C4 H4 . 0.9300 ?
C5 C6 . 1.361(4) ?
C5 H5 . 0.9300 ?
C6 C7 . 1.360(5) ?
C6 H6 . 0.9300 ?
C7 C8 . 1.397(4) ?
C7 H7 . 0.9300 ?
C8 H8 . 0.9300 ?
C10 C15 . 1.388(4) ?
C10 C11 . 1.395(4) ?
C11 C12 . 1.366(4) ?
C11 H11 . 0.9300 ?
C12 C13 . 1.356(5) ?
C12 H12 . 0.9300 ?
C13 C14 . 1.383(5) ?
C13 H13 . 0.9300 ?
C14 C15 . 1.381(4) ?
C14 H14 . 0.9300 ?
C15 C17 . 1.508(4) ?
C16 H16A . 0.9600 ?
C16 H16B . 0.9600 ?
C16 H16C . 0.9600 ?
C17 H17A . 0.98(4) ?
C17 H17B . 1.07(3) ?
C17 H17C . 0.97(4) ?

loop_
_geom_hbond_atom_site_label_D
_geom_hbond_atom_site_label_H
_geom_hbond_atom_site_label_A
_geom_hbond_site_symmetry_A
_geom_hbond_distance_DH
_geom_hbond_distance_HA
_geom_hbond_distance_DA
_geom_hbond_angle_DHA
C6 H6 O 4_575 0.93 2.56 3.385(3) 148

loop_
_geom_torsion_atom_site_label_1
_geom_torsion_atom_site_label_2
_geom_torsion_atom_site_label_3
_geom_torsion_atom_site_label_4
_geom_torsion_site_symmetry_1
_geom_torsion_site_symmetry_2
_geom_torsion_site_symmetry_3
_geom_torsion_site_symmetry_4
_geom_torsion
_geom_torsion_publ_flag
C9 N1 N2 C2 . . . . 166.3(2) ?
C1 N1 N2 C2 . . . . -21.5(3) ?
C2 N3 N4 C1 . . . . 10.6(3) ?
N2 N1 C1 N4 . . . . 52.3(3) ?
C9 N1 C1 N4 . . . . -135.5(2) ?
N2 N1 C1 C16 . . . . -68.4(3) ?
C9 N1 C1 C16 . . . . 103.7(2) ?
N3 N4 C1 N1 . . . . -45.4(3) ?
N3 N4 C1 C16 . . . . 77.0(3) ?
N1 N2 C2 N3 . . . . -19.4(3) ?
N1 N2 C2 C3 . . . . 171.32(19) ?
N4 N3 C2 N2 . . . . 25.8(3) ?
N4 N3 C2 C3 . . . . -164.6(2) ?
N2 C2 C3 C8 . . . . 171.8(2) ?
N3 C2 C3 C8 . . . . 2.2(3) ?
N2 C2 C3 C4 . . . . -10.2(4) ?
N3 C2 C3 C4 . . . . -179.8(2) ?
C8 C3 C4 C5 . . . . 0.3(4) ?
C2 C3 C4 C5 . . . . -177.7(2) ?
C3 C4 C5 C6 . . . . -0.5(4) ?
C4 C5 C6 C7 . . . . 1.0(5) ?
C5 C6 C7 C8 . . . . -1.2(5) ?
C4 C3 C8 C7 . . . . -0.5(4) ?
C2 C3 C8 C7 . . . . 177.5(3) ?
C6 C7 C8 C3 . . . . 1.0(5) ?
C10 N5 C9 O . . . . 1.3(4) ?
C10 N5 C9 N1 . . . . -178.6(2) ?
N2 N1 C9 O . . . . -179.1(2) ?
C1 N1 C9 O . . . . 8.9(3) ?
N2 N1 C9 N5 . . . . 0.8(3) ?
C1 N1 C9 N5 . . . . -171.2(2) ?
C9 N5 C10 C15 . . . . 152.7(2) ?
C9 N5 C10 C11 . . . . -29.4(4) ?
C15 C10 C11 C12 . . . . -2.0(4) ?
N5 C10 C11 C12 . . . . -179.8(2) ?
C10 C11 C12 C13 . . . . 0.3(4) ?
C11 C12 C13 C14 . . . . 1.4(5) ?
C12 C13 C14 C15 . . . . -1.6(5) ?
C13 C14 C15 C10 . . . . 0.0(4) ?
C13 C14 C15 C17 . . . . -179.5(3) ?
C11 C10 C15 C14 . . . . 1.8(3) ?
N5 C10 C15 C14 . . . . 179.7(2) ?
C11 C10 C15 C17 . . . . -178.7(3) ?
N5 C10 C15 C17 . . . . -0.8(3) ?
